data_2201210
loop_
_publ_author_name
'Ramirez, Alejandro R.'
'Parvez, Masood'
'Ahmad, Viqar Uddin'
'Hussain, Javid'
'Hussain, Hidayat'

_publ_section_title
;
 Polymeric di-<i>n</i>-butyl(glutarato)tin(IV)
;
_journal_issue 6
_journal_name_full 'Acta Crystallographica Section E'
_journal_page_first m278
_journal_page_last m280
_journal_paper_doi 10.1107/S1600536802008164
_journal_volume 58
_journal_year 2002
_chemical_formula_iupac '[Sn (C4 H9)2 (C5 H6 O4)]'
_chemical_formula_moiety 'C13 H24 O4 Sn'
_chemical_formula_sum 'C13 H24 O4 Sn'
_chemical_formula_weight 363.02
_chemical_melting_point 397
_chemical_name_common
;
Di-n-butyltin(IV)glutarate polymer
;
_space_group_IT_number 56
_symmetry_cell_setting orthorhombic
_symmetry_space_group_name_Hall '-P 2ab 2ac'
_symmetry_space_group_name_H-M 'P c c n'
_atom_sites_solution_hydrogens geom
_atom_sites_solution_primary direct
_atom_sites_solution_secondary difmap
_cell_angle_alpha 90.00
_cell_angle_beta 90.00
_cell_angle_gamma 90.00
_cell_formula_units_Z 4
_cell_length_a 9.9698(4)
_cell_length_b 15.6977(4)
_cell_length_c 9.9088(8)
_cell_measurement_reflns_used 5771
_cell_measurement_temperature 223(2)
_cell_measurement_theta_max 27.5
_cell_measurement_theta_min 1.0
_cell_volume 1550.76(15)
_computing_cell_refinement 'HKL DENZO (Otwinowski & Minor, 1997)'
_computing_data_collection 'COLLECT (Hooft, 1998)'
_computing_data_reduction 'SCALEPACK (Otwinowski & Minor, 1997)'
_computing_molecular_graphics 'ORTEPII (Johnson, 1976)'
_computing_publication_material SHELXL97
_computing_structure_refinement 'SHELXL97 (Sheldrick, 1997)'
_computing_structure_solution 'SAPI91 (Fan, 1991)'
_diffrn_ambient_temperature 170(2)
_diffrn_measured_fraction_theta_full 0.969
_diffrn_measured_fraction_theta_max 0.969
_diffrn_measurement_device_type 'Nonius KappaCCD'
_diffrn_measurement_method '\w and \f'
_diffrn_radiation_monochromator graphite
_diffrn_radiation_source 'fine-focus sealed tube'
_diffrn_radiation_type MoK\a
_diffrn_radiation_wavelength 0.71073
_diffrn_reflns_av_R_equivalents 0.016
_diffrn_reflns_av_sigmaI/netI 0.026
_diffrn_reflns_limit_h_max 11
_diffrn_reflns_limit_h_min -12
_diffrn_reflns_limit_k_max 20
_diffrn_reflns_limit_k_min -20
_diffrn_reflns_limit_l_max 12
_diffrn_reflns_limit_l_min -12
_diffrn_reflns_number 5771
_diffrn_reflns_theta_full 27.5
_diffrn_reflns_theta_max 27.5
_diffrn_reflns_theta_min 3.0
_diffrn_standards_decay_% <0.1
_exptl_absorpt_coefficient_mu 1.65
_exptl_absorpt_correction_T_max 0.866
_exptl_absorpt_correction_T_min 0.664
_exptl_absorpt_correction_type multi-scan
_exptl_absorpt_process_details '(SORTAV; Blessing, 1997)'
_exptl_crystal_colour colourless
_exptl_crystal_density_diffrn 1.555
_exptl_crystal_density_meas ?
_exptl_crystal_density_method 'not measured'
_exptl_crystal_description plate
_exptl_crystal_F_000 736
_exptl_crystal_size_max 0.27
_exptl_crystal_size_mid 0.24
_exptl_crystal_size_min 0.09
_refine_diff_density_max 0.54
_refine_diff_density_min -0.51
_refine_ls_extinction_coef 0.0189(17)
_refine_ls_extinction_expression Fc^*^=kFc[1+0.001xFc^2^\l^3^/sin(2\q)]^-1/4^
_refine_ls_extinction_method SHELXL97
_refine_ls_goodness_of_fit_ref 1.19
_refine_ls_hydrogen_treatment mixed
_refine_ls_matrix_type full
_refine_ls_number_parameters 118
_refine_ls_number_reflns 1727
_refine_ls_number_restraints 0
_refine_ls_restrained_S_all 1.19
_refine_ls_R_factor_all 0.033
_refine_ls_R_factor_gt 0.028
_refine_ls_shift/su_max 0.001
_refine_ls_shift/su_mean 0.00
_refine_ls_structure_factor_coef Fsqd
_refine_ls_weighting_details 'calc w = 1/[\s^2^(Fo^2^)+3.123P] where P = (Fo^2^+2Fc^2^)/3'
_refine_ls_weighting_scheme calc
_refine_ls_wR_factor_gt 0.063
_refine_ls_wR_factor_ref 0.066
_reflns_number_gt 1462
_reflns_number_total 1727
_reflns_threshold_expression I>2\s(I)
_cod_data_source_file ww6019.cif
_cod_data_source_block I
_cod_depositor_comments
;
The following automatic conversions were performed:
'_symmetry_cell_setting' value 'Orthorhombic' changed to 'orthorhombic'
according to '/home/saulius/struct/CIF-dictionaries/cif_core.dic'
dictionary named 'cif_core.dic' version 2.4.1 from 2010-06-29.

Automatic conversion script
Id: cif_fix_enum 1527 2010-12-29 10:47:43Z saulius 

The following automatic conversions were performed:

'_symmetry_cell_setting' value 'Orthorhombic' changed to
'orthorhombic' according to
/home/saulius/struct/CIF-dictionaries/cif_core.dic dictionary named
'cif_core.dic' version 2.4.1 from
2010-06-29.

'_exptl_absorpt_correction_type' value 'Multi-scan'
changed to 'multi-scan' according to
/home/saulius/struct/CIF-dictionaries/cif_core.dic dictionary named
'cif_core.dic' version 2.4.1 from 2010-06-29.

Automatic conversion script
Id: cif_fix_values 1715 2011-07-08 13:25:40Z adriana 

The following automatic conversions were performed:

'_exptl_crystal_density_meas' value 'not measured' was changed to '?'
- the value is perceived as not measured.

Automatic conversion script
Id: cif_fix_values 3008 2015-01-20 13:52:24Z robertas 
;
_cod_original_sg_symbol_H-M ' P c c n '
_cod_database_code 2201210
_cod_database_fobs_code 2201210

loop_
_symmetry_equiv_pos_as_xyz
'x, y, z'
'-x+1/2, -y+1/2, z'
'x+1/2, -y, -z+1/2'
'-x, y+1/2, -z+1/2'
'-x, -y, -z'
'x-1/2, y-1/2, -z'
'-x-1/2, y, z-1/2'
'x, -y-1/2, z-1/2'

loop_
_atom_site_label
_atom_site_fract_x
_atom_site_fract_y
_atom_site_fract_z
_atom_site_U_iso_or_equiv
_atom_site_adp_type
_atom_site_calc_flag
_atom_site_refinement_flags
_atom_site_occupancy
_atom_site_disorder_assembly
_atom_site_disorder_group
_atom_site_type_symbol
Sn1 0.2500 0.2500 0.07679(2) 0.01940(15) Uani d S 1 . . Sn
O1 0.1147(2) 0.24921(14) -0.09068(18) 0.0258(4) Uani d . 1 . . O
O2 0.0030(2) 0.23451(14) 0.09756(19) 0.0272(5) Uani d . 1 . . O
C1 0.2433(3) 0.37660(19) 0.1521(3) 0.0271(6) Uani d . 1 . . C
H1A 0.274(4) 0.372(3) 0.236(5) 0.060(4) Uiso d . 1 . . H
H1B 0.324(5) 0.405(3) 0.111(5) 0.060(4) Uiso d . 1 . . H
C2 0.1109(4) 0.4230(2) 0.1385(4) 0.0403(8) Uani d . 1 . . C
H2A 0.052(5) 0.393(3) 0.189(5) 0.060(4) Uiso d . 1 . . H
H2B 0.086(5) 0.422(3) 0.046(5) 0.060(4) Uiso d . 1 . . H
C3 0.1174(5) 0.5150(2) 0.1880(4) 0.0477(9) Uani d . 1 . . C
H3A 0.187(6) 0.546(3) 0.144(5) 0.060(4) Uiso d . 1 . . H
H3B 0.025(5) 0.544(3) 0.168(4) 0.060(4) Uiso d . 1 . . H
C4 0.1416(8) 0.5226(4) 0.3357(6) 0.0765(18) Uani d . 1 . . C
H4A 0.114(5) 0.578(3) 0.369(5) 0.060(4) Uiso d . 1 . . H
H4B 0.227(6) 0.511(3) 0.339(5) 0.060(4) Uiso d . 1 . . H
H4C 0.085(5) 0.477(3) 0.386(5) 0.060(4) Uiso d . 1 . . H
C5 0.0023(3) 0.24117(17) -0.0265(3) 0.0211(5) Uani d . 1 . . C
C6 -0.1250(3) 0.2415(2) -0.1081(3) 0.0251(6) Uani d . 1 . . C
H6A -0.131(5) 0.189(3) -0.153(4) 0.060(4) Uiso d . 1 . . H
H6B -0.110(5) 0.290(3) -0.174(5) 0.060(4) Uiso d . 1 . . H
C7 -0.2500 0.2500 -0.0242(4) 0.0253(8) Uani d S 1 . . C
H7A -0.2585 0.1993 0.0347 0.060(4) Uiso calc PR 0.50 . . H
H7B -0.2415 0.3007 0.0347 0.060(4) Uiso calc PR 0.50 . . H

loop_
_atom_site_aniso_label
_atom_site_aniso_U_11
_atom_site_aniso_U_22
_atom_site_aniso_U_33
_atom_site_aniso_U_12
_atom_site_aniso_U_13
_atom_site_aniso_U_23
Sn1 0.01011(18) 0.0300(2) 0.01811(18) 0.00025(10) 0.000 0.000
O1 0.0098(9) 0.0487(12) 0.0189(9) 0.0010(9) 0.0002(7) 0.0008(9)
O2 0.0127(9) 0.0495(13) 0.0193(10) -0.0006(8) -0.0007(7) 0.0003(8)
C1 0.0221(14) 0.0291(13) 0.0300(15) 0.0004(12) -0.0009(13) -0.0014(11)
C2 0.0290(17) 0.0383(18) 0.054(2) 0.0102(14) -0.0091(16) -0.0061(16)
C3 0.052(3) 0.0340(18) 0.057(2) 0.0117(17) -0.0078(19) -0.0020(16)
C4 0.107(5) 0.057(3) 0.066(3) 0.038(3) -0.018(3) -0.023(2)
C5 0.0112(11) 0.0299(13) 0.0223(12) 0.0006(10) 0.0010(10) -0.0009(10)
C6 0.0117(13) 0.0464(17) 0.0172(12) 0.0021(12) -0.0008(10) -0.0019(12)
C7 0.0101(16) 0.047(2) 0.0189(17) 0.0020(17) 0.000 0.000

loop_
_atom_type_symbol
_atom_type_description
_atom_type_scat_dispersion_real
_atom_type_scat_dispersion_imag
_atom_type_scat_source
C C 0.0033 0.0016 'International Tables Vol C Tables 4.2.6.8 and 6.1.1.4'
H H 0.0000 0.0000 'International Tables Vol C Tables 4.2.6.8 and 6.1.1.4'
O O 0.0106 0.0060 'International Tables Vol C Tables 4.2.6.8 and 6.1.1.4'
Sn Sn -0.6537 1.4246 'International Tables Vol C Tables 4.2.6.8 and 6.1.1.4'

loop_
_geom_angle_atom_site_label_1
_geom_angle_atom_site_label_2
_geom_angle_atom_site_label_3
_geom_angle_site_symmetry_1
_geom_angle_site_symmetry_3
_geom_angle
_geom_angle_publ_flag
C1 Sn1 C1 . 2 138.84(17) y
C1 Sn1 O1 . . 104.98(10) y
C1 Sn1 O1 2 . 106.68(10) y
C1 Sn1 O1 . 2 106.68(10) n
C1 Sn1 O1 2 2 104.98(10) n
O1 Sn1 O1 . 2 78.20(10) y
C1 Sn1 O2 . 2 84.85(10) y
C1 Sn1 O2 2 2 91.81(10) n
O1 Sn1 O2 . 2 133.66(7) y
O1 Sn1 O2 2 2 55.83(7) n
C1 Sn1 O2 . . 91.81(10) y
C1 Sn1 O2 2 . 84.85(10) n
O1 Sn1 O2 . . 55.83(7) y
O1 Sn1 O2 2 . 133.66(7) n
O2 Sn1 O2 2 . 170.49(9) y
C5 O1 Sn1 . . 99.52(15) y
C5 O2 Sn1 . . 85.11(16) y
C2 C1 Sn1 . . 116.5(2) n
C2 C1 H1A . . 115(3) n
Sn1 C1 H1A . . 104(3) n
C2 C1 H1B . . 117(3) n
Sn1 C1 H1B . . 104(3) n
H1A C1 H1B . . 98(4) n
C1 C2 C3 . . 113.0(3) n
C1 C2 H2A . . 106(3) n
C3 C2 H2A . . 110(3) n
C1 C2 H2B . . 108(3) n
C3 C2 H2B . . 110(3) n
H2A C2 H2B . . 111(4) n
C4 C3 C2 . . 113.5(4) n
C4 C3 H3A . . 107(3) n
C2 C3 H3A . . 112(3) n
C4 C3 H3B . . 107(2) n
C2 C3 H3B . . 108(3) n
H3A C3 H3B . . 109(4) n
C3 C4 H4A . . 111(3) n
C3 C4 H4B . . 101(3) n
H4A C4 H4B . . 117(5) n
C3 C4 H4C . . 109(3) n
H4A C4 H4C . . 108(4) n
H4B C4 H4C . . 111(4) n
O2 C5 O1 . . 119.5(2) n
O2 C5 C6 . . 122.7(2) n
O1 C5 C6 . . 117.8(2) n
C7 C6 C5 . . 113.7(2) n
C7 C6 H6A . . 107(3) n
C5 C6 H6A . . 107(3) n
C7 C6 H6B . . 114(3) n
C5 C6 H6B . . 103(3) n
H6A C6 H6B . . 111(4) n
C6 C7 C6 2_455 . 112.9(3) n
C6 C7 H7A 2_455 . 109.0 n
C6 C7 H7A . . 109.0 n
C6 C7 H7B 2_455 . 109.0 n
C6 C7 H7B . . 109.0 n
H7A C7 H7B . . 107.8 n

loop_
_geom_bond_atom_site_label_1
_geom_bond_atom_site_label_2
_geom_bond_site_symmetry_2
_geom_bond_distance
_geom_bond_publ_flag
Sn1 C1 . 2.124(3) y
Sn1 C1 2 2.124(3) n
Sn1 O1 . 2.138(2) y
Sn1 O1 2 2.138(2) n
Sn1 O2 2 2.483(2) n
Sn1 O2 . 2.483(2) y
O1 C5 . 1.295(3) y
O2 C5 . 1.234(3) y
C1 C2 . 1.514(4) n
C1 H1A . 0.89(5) n
C1 H1B . 1.01(5) n
C2 C3 . 1.526(5) n
C2 H2A . 0.90(5) n
C2 H2B . 0.95(5) n
C3 C4 . 1.489(7) n
C3 H3A . 0.95(5) n
C3 H3B . 1.05(5) n
C4 H4A . 0.98(5) n
C4 H4B . 0.87(5) n
C4 H4C . 1.04(5) n
C5 C6 . 1.504(4) n
C6 C7 . 1.504(3) n
C6 H6A . 0.94(5) n
C6 H6B . 1.01(5) n
C7 C6 2_455 1.504(3) n
C7 H7A . 0.9900 n
C7 H7B . 0.9900 n

loop_
_geom_torsion_atom_site_label_1
_geom_torsion_atom_site_label_2
_geom_torsion_atom_site_label_3
_geom_torsion_atom_site_label_4
_geom_torsion_site_symmetry_1
_geom_torsion_site_symmetry_4
_geom_torsion
_geom_torsion_publ_flag
C1 Sn1 O1 C5 . . -80.87(18) n
C1 Sn1 O1 C5 2 . 72.49(18) n
O1 Sn1 O1 C5 2 . 174.8(2) n
O2 Sn1 O1 C5 2 . -178.16(15) n
O2 Sn1 O1 C5 . . 0.95(15) n
C1 Sn1 O2 C5 . . 105.94(18) n
C1 Sn1 O2 C5 2 . -115.17(18) n
O1 Sn1 O2 C5 . . -0.99(15) n
O1 Sn1 O2 C5 2 . -9.3(2) n
C1 Sn1 C1 C2 2 . -107.1(3) n
O1 Sn1 C1 C2 . . 32.2(3) n
O1 Sn1 C1 C2 2 . 114.1(3) n
O2 Sn1 C1 C2 2 . 166.1(3) n
O2 Sn1 C1 C2 . . -22.9(3) n
Sn1 C1 C2 C3 . . -176.8(3) n
C1 C2 C3 C4 . . -65.8(6) n
Sn1 O2 C5 O1 . . 1.6(2) n
Sn1 O2 C5 C6 . . -177.6(3) n
Sn1 O1 C5 O2 . . -1.8(3) n
Sn1 O1 C5 C6 . . 177.4(2) n
O2 C5 C6 C7 . . 11.1(4) n
O1 C5 C6 C7 . . -168.1(2) n
C5 C6 C7 C6 . 2_455 174.6(3) n
